data_1544238
loop_
_publ_author_name
'Xiong, Jin'
'Ding, Hai-Yan'
'Meng, Yin-Shan'
'Gao, Chen'
'Zhang, Xue-Jing'
'Meng, Zhao-Sha'
'Zhang, Yi-Quan'
'Shi, Wei'
'Wang, Bing-Wu'
'Gao, Song'

_publ_section_title
;
 Hydroxide-bridged five-coordinate Dy(III) single-molecule magnet
 exhibiting the record thermal relaxation barrier of magnetization among
 lanthanide-only dimers.
;
_journal_issue 2
_journal_name_full 'Chemical science'
_journal_page_first 1288
_journal_page_last 1294
_journal_paper_doi 10.1039/c6sc03621j
_journal_volume 8
_journal_year 2017
_chemical_formula_sum 'C64 H102 O8 Y2'
_chemical_formula_weight 1177.28
_chemical_name_systematic
; 
 ? 
;
_space_group_IT_number 61
_symmetry_cell_setting orthorhombic
_symmetry_space_group_name_Hall '-P 2ac 2ab'
_symmetry_space_group_name_H-M 'P b c a'
_atom_sites_solution_hydrogens geom
_atom_sites_solution_primary direct
_atom_sites_solution_secondary difmap
_audit_creation_method SHELXL-97
_audit_update_record
;
2016-01-09 deposited with the CCDC.
2016-10-03 downloaded from the CCDC.
;
_cell_angle_alpha 90.00
_cell_angle_beta 90.00
_cell_angle_gamma 90.00
_cell_formula_units_Z 4
_cell_length_a 19.3525(5)
_cell_length_b 15.6285(3)
_cell_length_c 20.6896(5)
_cell_measurement_reflns_used 14718
_cell_measurement_temperature 180(2)
_cell_measurement_theta_max 26.7280
_cell_measurement_theta_min 3.3320
_cell_volume 6257.6(3)
_computing_cell_refinement
;
CrysAlisPro, Agilent Technologies,
Version 1.171.37.35 (release 13-08-2014 CrysAlis171 .NET)
(compiled Aug 13 2014,18:06:01)
;
_computing_data_collection
;
CrysAlisPro, Agilent Technologies,
Version 1.171.37.35 (release 13-08-2014 CrysAlis171 .NET)
(compiled Aug 13 2014,18:06:01)
;
_computing_data_reduction
;
CrysAlisPro, Agilent Technologies,
Version 1.171.37.35 (release 13-08-2014 CrysAlis171 .NET)
(compiled Aug 13 2014,18:06:01)
;
_computing_structure_refinement 'SHELXL-97 (Sheldrick, 1997)'
_computing_structure_solution 'SHELXS-97 (Sheldrick, 1990)'
_diffrn_ambient_temperature 180(2)
_diffrn_detector_area_resol_mean 10.3914
_diffrn_measured_fraction_theta_full 0.999
_diffrn_measured_fraction_theta_max 0.999
_diffrn_measurement_device_type 'SuperNova, Dual, Cu at zero, Atlas'
_diffrn_measurement_method '\w scans'
_diffrn_radiation_monochromator mirror
_diffrn_radiation_source 'SuperNova (Mo) X-ray Source'
_diffrn_radiation_type MoK\a
_diffrn_radiation_wavelength 0.71073
_diffrn_reflns_av_R_equivalents 0.0780
_diffrn_reflns_av_sigmaI/netI 0.0426
_diffrn_reflns_limit_h_max 26
_diffrn_reflns_limit_h_min -26
_diffrn_reflns_limit_k_max 21
_diffrn_reflns_limit_k_min -21
_diffrn_reflns_limit_l_max 27
_diffrn_reflns_limit_l_min -27
_diffrn_reflns_number 90879
_diffrn_reflns_theta_full 28.69
_diffrn_reflns_theta_max 28.69
_diffrn_reflns_theta_min 2.79
_exptl_absorpt_coefficient_mu 1.903
_exptl_absorpt_correction_T_max 0.822
_exptl_absorpt_correction_T_min 0.744
_exptl_absorpt_correction_type gaussian
_exptl_absorpt_process_details
;
CrysAlisPro, Agilent Technologies,
Version 1.171.37.35 (release 13-08-2014 CrysAlis171 .NET)
(compiled Aug 13 2014,18:06:01)
Numerical absorption correction based on gaussian integration over
            a multifaceted crystal model
Empirical absorption correction using spherical harmonics,
 implemented in SCALE3 ABSPACK scaling algorithm.
;
_exptl_crystal_colour colourless
_exptl_crystal_density_diffrn 1.250
_exptl_crystal_density_method 'not measured'
_exptl_crystal_description block
_exptl_crystal_F_000 2512
_exptl_crystal_size_max 0.2063
_exptl_crystal_size_mid 0.1895
_exptl_crystal_size_min 0.1299
_refine_diff_density_max 0.374
_refine_diff_density_min -0.388
_refine_diff_density_rms 0.063
_refine_ls_extinction_method none
_refine_ls_goodness_of_fit_ref 1.026
_refine_ls_hydrogen_treatment mixed
_refine_ls_matrix_type full
_refine_ls_number_parameters 349
_refine_ls_number_reflns 8077
_refine_ls_number_restraints 2
_refine_ls_restrained_S_all 1.027
_refine_ls_R_factor_all 0.0696
_refine_ls_R_factor_gt 0.0373
_refine_ls_shift/su_max 0.002
_refine_ls_shift/su_mean 0.000
_refine_ls_structure_factor_coef Fsqd
_refine_ls_weighting_details 'calc w=1/[\s^2^(Fo^2^)+(0.0310P)^2^+3.8200P] where P=(Fo^2^+2Fc^2^)/3'
_refine_ls_weighting_scheme calc
_refine_ls_wR_factor_gt 0.0735
_refine_ls_wR_factor_ref 0.0831
_reflns_number_gt 5785
_reflns_number_total 8077
_reflns_threshold_expression >2sigma(I)
_cod_data_source_file c6sc03621j2.cif
_cod_data_source_block y2
_cod_depositor_comments
;
The following automatic conversions were performed:

'_symmetry_cell_setting' value 'Orthorhombic' changed to
'orthorhombic' according to
/usr/data/users/saulius/crontab/automatic-downloads/rss-feeds/RSC/lib/dictionaries/cif_core.dic
dictionary named 'cif_core.dic' version 2.4.2 from 2011-04-26.

Automatic conversion script
Id: cif_fix_values 4268 2015-11-12 08:31:59Z antanas 

 Adding full bibliography for 1544237--1544239.cif.

 Adding full bibliography for 1544237--1544239.cif.
;
_cod_original_cell_volume 6257.6(2)
_cod_database_code 1544238

loop_
_symmetry_equiv_pos_as_xyz
'x, y, z'
'-x+1/2, -y, z+1/2'
'-x, y+1/2, -z+1/2'
'x+1/2, -y+1/2, -z'
'-x, -y, -z'
'x-1/2, y, -z-1/2'
'x, -y-1/2, z-1/2'
'-x-1/2, y-1/2, z'

loop_
_atom_site_label
_atom_site_type_symbol
_atom_site_fract_x
_atom_site_fract_y
_atom_site_fract_z
_atom_site_U_iso_or_equiv
_atom_site_adp_type
_atom_site_occupancy
_atom_site_symmetry_multiplicity
_atom_site_calc_flag
_atom_site_refinement_flags
Y1 Y 0.012693(10) 0.394056(11) 0.463002(9) 0.01910(6) Uani 1 1 d D
O1 O 0.01314(7) 0.41155(9) 0.36343(6) 0.0239(3) Uani 1 1 d .
O2 O 0.08077(7) 0.29218(8) 0.48600(7) 0.0236(3) Uani 1 1 d .
O3 O -0.07727(7) 0.30608(9) 0.50342(7) 0.0272(3) Uani 1 1 d .
O4 O 0.06469(8) 0.50170(9) 0.51272(7) 0.0259(3) Uani 1 1 d D
H4' H 0.1041(9) 0.4968(15) 0.5243(11) 0.031 Uiso 1 1 d D
C1 C 0.02116(11) 0.41547(12) 0.29859(9) 0.0221(4) Uani 1 1 d .
C2 C -0.03135(11) 0.38335(12) 0.25692(10) 0.0235(4) Uani 1 1 d .
C3 C -0.01806(12) 0.38176(14) 0.19106(10) 0.0304(5) Uani 1 1 d .
H3A H -0.0521 0.3590 0.1628 0.037 Uiso 1 1 calc R
C4 C 0.04272(13) 0.41195(16) 0.16510(11) 0.0374(6) Uani 1 1 d .
H4 H 0.0511 0.4079 0.1199 0.045 Uiso 1 1 calc R
C5 C 0.09120(12) 0.44797(15) 0.20528(11) 0.0328(5) Uani 1 1 d .
H5A H 0.1323 0.4706 0.1869 0.039 Uiso 1 1 calc R
C6 C 0.08213(11) 0.45244(13) 0.27196(10) 0.0253(4) Uani 1 1 d .
C7 C -0.10190(11) 0.35283(14) 0.28248(10) 0.0258(5) Uani 1 1 d .
C8 C -0.15235(12) 0.33041(16) 0.22798(11) 0.0357(5) Uani 1 1 d .
H8A H -0.1340 0.2822 0.2030 0.054 Uiso 1 1 calc R
H8B H -0.1582 0.3801 0.1996 0.054 Uiso 1 1 calc R
H8C H -0.1972 0.3146 0.2465 0.054 Uiso 1 1 calc R
C9 C -0.13592(11) 0.42480(15) 0.32147(11) 0.0307(5) Uani 1 1 d .
H9A H -0.1803 0.4048 0.3386 0.046 Uiso 1 1 calc R
H9B H -0.1436 0.4744 0.2934 0.046 Uiso 1 1 calc R
H9C H -0.1056 0.4412 0.3573 0.046 Uiso 1 1 calc R
C10 C -0.09314(13) 0.27199(15) 0.32362(12) 0.0373(6) Uani 1 1 d .
H10A H -0.0729 0.2264 0.2972 0.056 Uiso 1 1 calc R
H10B H -0.1383 0.2535 0.3398 0.056 Uiso 1 1 calc R
H10C H -0.0626 0.2843 0.3602 0.056 Uiso 1 1 calc R
C11 C 0.13502(11) 0.50116(14) 0.31364(11) 0.0302(5) Uani 1 1 d .
C12 C 0.09816(13) 0.57502(15) 0.34862(12) 0.0364(6) Uani 1 1 d .
H12A H 0.0774 0.6135 0.3167 0.055 Uiso 1 1 calc R
H12B H 0.1317 0.6068 0.3748 0.055 Uiso 1 1 calc R
H12C H 0.0619 0.5518 0.3767 0.055 Uiso 1 1 calc R
C13 C 0.17175(12) 0.44214(16) 0.36243(12) 0.0386(6) Uani 1 1 d .
H13A H 0.2041 0.4758 0.3885 0.058 Uiso 1 1 calc R
H13B H 0.1971 0.3975 0.3391 0.058 Uiso 1 1 calc R
H13C H 0.1374 0.4155 0.3908 0.058 Uiso 1 1 calc R
C14 C 0.19240(13) 0.54235(18) 0.27222(13) 0.0462(7) Uani 1 1 d .
H14A H 0.1715 0.5803 0.2400 0.069 Uiso 1 1 calc R
H14B H 0.2188 0.4974 0.2502 0.069 Uiso 1 1 calc R
H14C H 0.2234 0.5755 0.3001 0.069 Uiso 1 1 calc R
C15 C 0.11940(10) 0.22588(12) 0.50737(10) 0.0229(4) Uani 1 1 d .
C16 C 0.12752(11) 0.15104(13) 0.46870(11) 0.0276(5) Uani 1 1 d .
C17 C 0.16644(12) 0.08366(14) 0.49374(13) 0.0343(5) Uani 1 1 d .
H17A H 0.1722 0.0334 0.4684 0.041 Uiso 1 1 calc R
C18 C 0.19680(12) 0.08733(14) 0.55380(13) 0.0362(6) Uani 1 1 d .
H18A H 0.2224 0.0400 0.5698 0.043 Uiso 1 1 calc R
C19 C 0.18971(11) 0.16033(14) 0.59049(11) 0.0301(5) Uani 1 1 d .
H19A H 0.2112 0.1627 0.6318 0.036 Uiso 1 1 calc R
C20 C 0.15212(10) 0.23068(13) 0.56900(10) 0.0239(4) Uani 1 1 d .
C21 C 0.09365(12) 0.14032(14) 0.40182(11) 0.0341(5) Uani 1 1 d .
C22 C 0.01458(13) 0.13333(16) 0.40960(13) 0.0411(6) Uani 1 1 d .
H22A H -0.0035 0.1868 0.4276 0.062 Uiso 1 1 calc R
H22B H 0.0036 0.0859 0.4389 0.062 Uiso 1 1 calc R
H22C H -0.0066 0.1228 0.3673 0.062 Uiso 1 1 calc R
C23 C 0.11209(15) 0.21384(16) 0.35584(12) 0.0475(7) Uani 1 1 d .
H23A H 0.1624 0.2174 0.3513 0.071 Uiso 1 1 calc R
H23B H 0.0944 0.2678 0.3734 0.071 Uiso 1 1 calc R
H23C H 0.0912 0.2033 0.3134 0.071 Uiso 1 1 calc R
C24 C 0.11686(15) 0.05738(17) 0.36770(14) 0.0515(7) Uani 1 1 d .
H24A H 0.0961 0.0547 0.3246 0.077 Uiso 1 1 calc R
H24B H 0.1019 0.0078 0.3931 0.077 Uiso 1 1 calc R
H24C H 0.1673 0.0570 0.3638 0.077 Uiso 1 1 calc R
C25 C 0.14944(11) 0.31173(13) 0.61128(10) 0.0266(5) Uani 1 1 d .
C26 C 0.07437(11) 0.33661(14) 0.62862(10) 0.0275(5) Uani 1 1 d .
H26A H 0.0745 0.3902 0.6532 0.041 Uiso 1 1 calc R
H26B H 0.0535 0.2912 0.6548 0.041 Uiso 1 1 calc R
H26C H 0.0475 0.3442 0.5889 0.041 Uiso 1 1 calc R
C27 C 0.18756(11) 0.38370(13) 0.57565(12) 0.0309(5) Uani 1 1 d .
H27A H 0.2371 0.3709 0.5744 0.046 Uiso 1 1 calc R
H27B H 0.1801 0.4380 0.5984 0.046 Uiso 1 1 calc R
H27C H 0.1698 0.3882 0.5314 0.046 Uiso 1 1 calc R
C28 C 0.18619(13) 0.30039(16) 0.67673(11) 0.0394(6) Uani 1 1 d .
H28A H 0.2351 0.2874 0.6694 0.059 Uiso 1 1 calc R
H28B H 0.1647 0.2532 0.7006 0.059 Uiso 1 1 calc R
H28C H 0.1822 0.3533 0.7019 0.059 Uiso 1 1 calc R
C29 C -0.15147(11) 0.32266(16) 0.49541(12) 0.0344(5) Uani 1 1 d .
H29A H -0.1644 0.3200 0.4492 0.041 Uiso 1 1 calc R
H29B H -0.1634 0.3801 0.5123 0.041 Uiso 1 1 calc R
C30 C -0.18885(12) 0.25392(16) 0.53326(12) 0.0376(6) Uani 1 1 d .
H30A H -0.2314 0.2352 0.5107 0.045 Uiso 1 1 calc R
H30B H -0.2011 0.2741 0.5771 0.045 Uiso 1 1 calc R
C31 C -0.13564(12) 0.18222(15) 0.53599(12) 0.0368(5) Uani 1 1 d .
H31A H -0.1446 0.1429 0.5726 0.044 Uiso 1 1 calc R
H31B H -0.1346 0.1491 0.4952 0.044 Uiso 1 1 calc R
C32 C -0.06974(12) 0.23211(13) 0.54577(11) 0.0300(5) Uani 1 1 d .
H32A H -0.0648 0.2501 0.5914 0.036 Uiso 1 1 calc R
H32B H -0.0290 0.1975 0.5334 0.036 Uiso 1 1 calc R

loop_
_atom_site_aniso_label
_atom_site_aniso_U_11
_atom_site_aniso_U_22
_atom_site_aniso_U_33
_atom_site_aniso_U_23
_atom_site_aniso_U_13
_atom_site_aniso_U_12
Y1 0.02258(10) 0.01593(9) 0.01880(9) 0.00114(8) 0.00001(8) 0.00299(8)
O1 0.0243(7) 0.0283(8) 0.0191(7) 0.0002(6) 0.0006(6) -0.0003(6)
O2 0.0258(8) 0.0179(7) 0.0271(7) 0.0004(6) -0.0009(6) 0.0050(6)
O3 0.0244(8) 0.0252(8) 0.0322(8) 0.0104(6) -0.0017(6) 0.0020(6)
O4 0.0222(8) 0.0223(7) 0.0332(8) -0.0026(6) -0.0036(7) 0.0046(6)
C1 0.0273(11) 0.0190(10) 0.0199(10) -0.0006(8) 0.0011(8) 0.0039(8)
C2 0.0266(11) 0.0198(10) 0.0241(10) -0.0012(8) -0.0007(8) 0.0033(8)
C3 0.0351(13) 0.0333(12) 0.0229(10) -0.0068(9) -0.0015(9) 0.0055(10)
C4 0.0426(14) 0.0483(15) 0.0213(11) -0.0047(10) 0.0070(10) 0.0062(12)
C5 0.0304(12) 0.0389(13) 0.0291(12) -0.0024(10) 0.0096(10) 0.0009(10)
C6 0.0245(11) 0.0251(10) 0.0262(11) -0.0023(9) 0.0018(9) 0.0042(9)
C7 0.0274(12) 0.0269(11) 0.0231(11) 0.0001(9) -0.0039(9) -0.0011(9)
C8 0.0310(13) 0.0437(14) 0.0324(13) -0.0018(11) -0.0065(10) -0.0068(11)
C9 0.0234(11) 0.0378(12) 0.0308(12) -0.0026(10) 0.0014(9) 0.0010(10)
C10 0.0409(14) 0.0320(13) 0.0388(14) 0.0049(11) -0.0072(11) -0.0062(11)
C11 0.0255(12) 0.0323(12) 0.0329(12) 0.0006(10) 0.0028(9) -0.0033(10)
C12 0.0422(14) 0.0269(11) 0.0403(14) -0.0066(10) 0.0007(11) -0.0059(10)
C13 0.0254(12) 0.0454(15) 0.0449(15) 0.0029(12) -0.0035(10) -0.0041(11)
C14 0.0351(14) 0.0556(17) 0.0480(16) 0.0043(13) 0.0066(12) -0.0150(13)
C15 0.0186(10) 0.0167(10) 0.0334(11) 0.0029(9) 0.0038(9) 0.0023(8)
C16 0.0244(11) 0.0222(10) 0.0362(12) -0.0002(9) 0.0023(9) 0.0021(9)
C17 0.0294(12) 0.0201(11) 0.0534(15) -0.0032(10) 0.0022(11) 0.0058(9)
C18 0.0278(12) 0.0242(12) 0.0566(16) 0.0091(11) -0.0001(11) 0.0084(9)
C19 0.0204(11) 0.0309(12) 0.0390(13) 0.0071(10) -0.0009(9) 0.0025(9)
C20 0.0164(10) 0.0224(10) 0.0330(12) 0.0038(9) 0.0015(9) -0.0010(8)
C21 0.0405(14) 0.0234(11) 0.0383(13) -0.0090(10) 0.0006(11) 0.0058(10)
C22 0.0388(14) 0.0364(13) 0.0480(15) -0.0084(11) -0.0123(12) 0.0062(11)
C23 0.0684(19) 0.0384(14) 0.0355(14) -0.0060(12) 0.0094(13) 0.0047(13)
C24 0.0610(18) 0.0368(15) 0.0568(18) -0.0213(13) -0.0041(14) 0.0108(13)
C25 0.0228(11) 0.0272(11) 0.0297(11) -0.0004(9) -0.0020(9) 0.0015(9)
C26 0.0240(11) 0.0299(12) 0.0285(11) -0.0038(9) 0.0025(9) 0.0004(9)
C27 0.0215(11) 0.0270(12) 0.0442(14) -0.0051(10) -0.0006(10) -0.0009(9)
C28 0.0362(14) 0.0435(15) 0.0385(14) -0.0034(11) -0.0114(11) 0.0069(11)
C29 0.0234(11) 0.0414(14) 0.0383(13) 0.0087(11) -0.0021(10) 0.0031(10)
C30 0.0307(13) 0.0412(14) 0.0410(14) 0.0027(11) -0.0034(11) -0.0091(11)
C31 0.0408(14) 0.0269(11) 0.0425(14) 0.0045(11) -0.0066(11) -0.0081(10)
C32 0.0317(12) 0.0252(11) 0.0331(12) 0.0092(9) -0.0029(10) -0.0003(9)

loop_
_atom_type_symbol
_atom_type_description
_atom_type_scat_dispersion_real
_atom_type_scat_dispersion_imag
_atom_type_scat_source
C C 0.0033 0.0016 'International Tables Vol C Tables 4.2.6.8 and 6.1.1.4'
H H 0.0000 0.0000 'International Tables Vol C Tables 4.2.6.8 and 6.1.1.4'
O O 0.0106 0.0060 'International Tables Vol C Tables 4.2.6.8 and 6.1.1.4'
Y Y -2.7962 3.5667 'International Tables Vol C Tables 4.2.6.8 and 6.1.1.4'

loop_
_geom_angle_atom_site_label_1
_geom_angle_atom_site_label_2
_geom_angle_atom_site_label_3
_geom_angle
_geom_angle_site_symmetry_1
_geom_angle_site_symmetry_3
O1 Y1 O2 108.58(5) . .
O1 Y1 O4 111.02(6) . .
O2 Y1 O4 100.60(5) . .
O1 Y1 O4 97.34(5) . 5_566
O2 Y1 O4 154.08(5) . 5_566
O4 Y1 O4 69.60(6) . 5_566
O1 Y1 O3 115.40(5) . .
O2 Y1 O3 86.66(5) . .
O4 Y1 O3 127.63(5) . .
O4 Y1 O3 81.59(5) 5_566 .
O1 Y1 Y1 107.13(4) . 5_566
O2 Y1 Y1 131.68(4) . 5_566
O4 Y1 Y1 35.29(4) . 5_566
O4 Y1 Y1 34.31(4) 5_566 5_566
O3 Y1 Y1 106.08(4) . 5_566
C1 O1 Y1 171.96(13) . .
C15 O2 Y1 172.87(13) . .
C32 O3 C29 107.78(15) . .
C32 O3 Y1 126.76(12) . .
C29 O3 Y1 125.17(12) . .
Y1 O4 Y1 110.40(6) . 5_566
O1 C1 C2 120.19(18) . .
O1 C1 C6 119.82(18) . .
C2 C1 C6 119.99(18) . .
C3 C2 C1 118.0(2) . .
C3 C2 C7 119.75(19) . .
C1 C2 C7 122.28(18) . .
C4 C3 C2 122.4(2) . .
C5 C4 C3 119.2(2) . .
C4 C5 C6 122.3(2) . .
C5 C6 C1 117.86(19) . .
C5 C6 C11 119.72(19) . .
C1 C6 C11 122.31(18) . .
C8 C7 C10 106.90(18) . .
C8 C7 C9 106.35(18) . .
C10 C7 C9 111.11(18) . .
C8 C7 C2 112.53(17) . .
C10 C7 C2 110.36(18) . .
C9 C7 C2 109.53(17) . .
C12 C11 C6 109.04(18) . .
C12 C11 C13 110.78(19) . .
C6 C11 C13 112.17(18) . .
C12 C11 C14 106.38(19) . .
C6 C11 C14 111.95(19) . .
C13 C11 C14 106.35(19) . .
O2 C15 C20 119.85(18) . .
O2 C15 C16 120.40(19) . .
C20 C15 C16 119.75(18) . .
C17 C16 C15 118.1(2) . .
C17 C16 C21 118.78(19) . .
C15 C16 C21 123.13(18) . .
C18 C17 C16 122.3(2) . .
C17 C18 C19 119.3(2) . .
C18 C19 C20 122.0(2) . .
C19 C20 C15 118.45(19) . .
C19 C20 C25 119.08(19) . .
C15 C20 C25 122.44(17) . .
C23 C21 C16 112.1(2) . .
C23 C21 C22 110.4(2) . .
C16 C21 C22 109.64(19) . .
C23 C21 C24 106.1(2) . .
C16 C21 C24 112.2(2) . .
C22 C21 C24 106.1(2) . .
C27 C25 C28 106.55(18) . .
C27 C25 C20 108.29(17) . .
C28 C25 C20 112.91(18) . .
C27 C25 C26 112.27(18) . .
C28 C25 C26 105.01(18) . .
C20 C25 C26 111.73(17) . .
O3 C29 C30 106.48(18) . .
C29 C30 C31 102.62(19) . .
C32 C31 C30 101.32(18) . .
O3 C32 C31 104.17(17) . .

loop_
_geom_bond_atom_site_label_1
_geom_bond_atom_site_label_2
_geom_bond_distance
_geom_bond_site_symmetry_2
Y1 O1 2.0783(14) .
Y1 O2 2.1207(13) .
Y1 O4 2.2138(15) .
Y1 O4 2.2691(14) 5_566
Y1 O3 2.3708(14) .
Y1 Y1 3.6812(4) 5_566
O1 C1 1.352(2) .
O2 C15 1.352(2) .
O3 C32 1.458(2) .
O3 C29 1.469(2) .
O4 Y1 2.2691(14) 5_566
C1 C2 1.424(3) .
C1 C6 1.425(3) .
C2 C3 1.387(3) .
C2 C7 1.540(3) .
C3 C4 1.376(3) .
C4 C5 1.374(3) .
C5 C6 1.392(3) .
C6 C11 1.540(3) .
C7 C8 1.532(3) .
C7 C10 1.533(3) .
C7 C9 1.533(3) .
C11 C12 1.538(3) .
C11 C13 1.541(3) .
C11 C14 1.543(3) .
C15 C20 1.426(3) .
C15 C16 1.426(3) .
C16 C17 1.395(3) .
C16 C21 1.540(3) .
C17 C18 1.376(3) .
C18 C19 1.377(3) .
C19 C20 1.391(3) .
C20 C25 1.540(3) .
C21 C23 1.534(3) .
C21 C22 1.543(3) .
C21 C24 1.543(3) .
C25 C27 1.534(3) .
C25 C28 1.540(3) .
C25 C26 1.546(3) .
C29 C30 1.513(3) .
C30 C31 1.523(3) .
C31 C32 1.508(3) .
